data_7711049
loop_
_publ_author_name
'Gasc\'on, Elena'
'Otal, Isabel'
'Maisanaba, Sara'
'Llana-Ruiz-Cabello, Mar\'ia'
'Valero, Eva'
'Repetto, Guillermo'
'Jones, P. G.'
'Oriol, Luis'
'Jim\'enez, Josefina'

_publ_section_title
;
 Gold(I) metallocyclophosphazenes with antibacterial potency and antitumor
 efficacy. Synergistic antibacterial action of a heterometallic gold and
 silver-cyclophosphazene.
;
_journal_name_full 'Dalton Transactions'
_journal_paper_doi 10.1039/D2DT01963A
_journal_year 2022
_chemical_formula_sum 'C74 H106 Au2 Cl2 N11 O6 P5'
_chemical_formula_weight 1865.37
_space_group_crystal_system monoclinic
_space_group_IT_number 14
_space_group_name_Hall '-P 2yn'
_space_group_name_H-M_alt 'P 1 21/n 1'
_atom_sites_solution_hydrogens mixed
_atom_sites_solution_primary Patterson
_atom_sites_solution_secondary difmap
_audit_creation_method SHELXL-2017/1
_audit_update_record
;
2022-01-31 deposited with the CCDC.	2022-08-23 downloaded from the CCDC.
;
_cell_angle_alpha 90
_cell_angle_beta 99.277(2)
_cell_angle_gamma 90
_cell_formula_units_Z 4
_cell_length_a 20.0011(7)
_cell_length_b 18.7057(6)
_cell_length_c 21.6215(8)
_cell_measurement_reflns_used 7109
_cell_measurement_temperature 143(2)
_cell_measurement_theta_max 28
_cell_measurement_theta_min 2
_cell_volume 7983.5(5)
_computing_cell_refinement 'Bruker SAINT'
_computing_data_collection 'Bruker SMART'
_computing_data_reduction 'Bruker SAINT'
_computing_molecular_graphics 'Siemens XP'
_computing_publication_material SHELXL-2017
_computing_structure_refinement 'SHELXL-2017/1 (Sheldrick, 2017)'
_computing_structure_solution 'SHELXS-97 (Sheldrick, 1990)'
_diffrn_ambient_temperature 143(2)
_diffrn_detector_area_resol_mean 8.192
_diffrn_measured_fraction_theta_full 0.999
_diffrn_measured_fraction_theta_max 0.999
_diffrn_measurement_device_type 'Bruker SMART 1000 CCD'
_diffrn_measurement_method '\w- & \f-scan'
_diffrn_radiation_type MoK\a
_diffrn_radiation_wavelength 0.71073
_diffrn_reflns_av_R_equivalents 0.0539
_diffrn_reflns_av_unetI/netI 0.0402
_diffrn_reflns_Laue_measured_fraction_full 0.999
_diffrn_reflns_Laue_measured_fraction_max 0.999
_diffrn_reflns_limit_h_max 28
_diffrn_reflns_limit_h_min -28
_diffrn_reflns_limit_k_max 26
_diffrn_reflns_limit_k_min -26
_diffrn_reflns_limit_l_max 30
_diffrn_reflns_limit_l_min -30
_diffrn_reflns_number 171009
_diffrn_reflns_point_group_measured_fraction_full 0.999
_diffrn_reflns_point_group_measured_fraction_max 0.999
_diffrn_reflns_theta_full 30.000
_diffrn_reflns_theta_max 30.037
_diffrn_reflns_theta_min 1.287
_diffrn_source 'fine-focus sealed tube'
_exptl_absorpt_coefficient_mu 3.895
_exptl_absorpt_correction_T_max 0.928
_exptl_absorpt_correction_T_min 0.789
_exptl_absorpt_correction_type multi-scan
_exptl_absorpt_process_details SADABS
_exptl_crystal_colour colourless
_exptl_crystal_density_diffrn 1.552
_exptl_crystal_density_method 'not measured'
_exptl_crystal_description 'irregular tablet'
_exptl_crystal_F_000 3768
_exptl_crystal_size_max 0.25
_exptl_crystal_size_mid 0.25
_exptl_crystal_size_min 0.16
_refine_diff_density_max 1.314
_refine_diff_density_min -0.696
_refine_diff_density_rms 0.104
_refine_ls_extinction_method none
_refine_ls_goodness_of_fit_ref 0.965
_refine_ls_hydrogen_treatment mixed
_refine_ls_matrix_type full
_refine_ls_number_parameters 936
_refine_ls_number_reflns 23338
_refine_ls_number_restraints 123
_refine_ls_restrained_S_all 0.973
_refine_ls_R_factor_all 0.0436
_refine_ls_R_factor_gt 0.0259
_refine_ls_shift/su_max 0.004
_refine_ls_shift/su_mean 0.000
_refine_ls_structure_factor_coef Fsqd
_refine_ls_weighting_details 'w=1/[\s^2^(Fo^2^)+(0.0267P)^2^] where P=(Fo^2^+2Fc^2^)/3'
_refine_ls_weighting_scheme calc
_refine_ls_wR_factor_gt 0.0518
_refine_ls_wR_factor_ref 0.0559
_reflns_Friedel_coverage 0.000
_reflns_number_gt 17992
_reflns_number_total 23338
_reflns_threshold_expression 'I > 2\s(I)'
_cod_data_source_file d2dt01963a2.cif
_cod_data_source_block roset
_cod_original_sg_symbol_H-M 'P 21/n'
_cod_database_code 7711049
_shelx_shelxl_version_number 2017/1
_shelx_space_group_comment
;
The symmetry employed for this shelxl refinement is uniquely defined
by the following loop, which should always be used as a source of
symmetry information in preference to the above space-group names.
They are only intended as comments.
;
_shelx_estimated_absorpt_t_min 0.443
_shelx_estimated_absorpt_t_max 0.575

loop_
_space_group_symop_operation_xyz
'x, y, z'
'-x+1/2, y+1/2, -z+1/2'
'-x, -y, -z'
'x-1/2, -y-1/2, z-1/2'

loop_
_atom_site_label
_atom_site_type_symbol
_atom_site_fract_x
_atom_site_fract_y
_atom_site_fract_z
_atom_site_U_iso_or_equiv
_atom_site_adp_type
_atom_site_occupancy
_atom_site_site_symmetry_order
_atom_site_calc_flag
_atom_site_refinement_flags_posn
_atom_site_refinement_flags_adp
_atom_site_refinement_flags_occupancy
_atom_site_disorder_assembly
_atom_site_disorder_group
Au1 Au 0.52885(2) 0.43099(2) 0.23110(2) 0.01843(2) Uani 1 1 d . . . . .
Au2 Au 0.47078(2) 0.11831(2) 0.29643(2) 0.01930(2) Uani 1 1 d . . . . .
P1 P 0.50593(3) 0.26937(3) 0.25630(3) 0.01529(12) Uani 1 1 d . . . . .
P2 P 0.62277(3) 0.17226(3) 0.29321(3) 0.01628(12) Uani 1 1 d . . . . .
P3 P 0.64608(3) 0.31297(3) 0.25477(3) 0.01543(11) Uani 1 1 d . . . . .
P4 P 0.39655(3) 0.03679(3) 0.31812(3) 0.01995(13) Uani 1 1 d . . . . .
P5 P 0.48602(3) 0.53740(3) 0.19935(3) 0.02037(13) Uani 1 1 d . . . . .
N1 N 0.54174(9) 0.19245(9) 0.27650(9) 0.0167(4) Uani 1 1 d . . . . .
N2 N 0.66837(9) 0.24112(10) 0.29067(9) 0.0171(4) Uani 1 1 d . . . . .
N3 N 0.56499(9) 0.32918(9) 0.25544(9) 0.0165(4) Uani 1 1 d . . . . .
N4 N 0.45514(10) 0.29606(11) 0.30287(9) 0.0194(4) Uani 1 1 d D . . . .
H04 H 0.4168(9) 0.2856(13) 0.2913(12) 0.023 Uiso 1 1 d D U . . .
N5 N 0.45370(10) 0.26022(11) 0.19120(10) 0.0217(4) Uani 1 1 d D . . . .
H05 H 0.4189(10) 0.2782(13) 0.1901(12) 0.026 Uiso 1 1 d D U . . .
N6 N 0.64199(12) 0.13792(11) 0.36283(10) 0.0250(5) Uani 1 1 d D . . . .
H06 H 0.6524(14) 0.0981(10) 0.3649(13) 0.030 Uiso 1 1 d D U . . .
N7 N 0.63742(11) 0.10799(11) 0.24585(11) 0.0246(5) Uani 1 1 d D . . . .
H07 H 0.6714(10) 0.0880(14) 0.2592(13) 0.030 Uiso 1 1 d D U . . .
N8 N 0.66038(11) 0.30970(11) 0.18247(9) 0.0206(4) Uani 1 1 d D . . . .
H08 H 0.6612(13) 0.3468(10) 0.1664(12) 0.025 Uiso 1 1 d D U . . .
N9 N 0.68657(11) 0.38178(10) 0.28769(10) 0.0207(4) Uani 1 1 d D . . . .
H09 H 0.7047(13) 0.4060(13) 0.2676(11) 0.025 Uiso 1 1 d D U . . .
C11 C 0.35792(12) 0.05886(13) 0.38579(12) 0.0230(5) Uani 1 1 d D . . . .
C12 C 0.31826(14) 0.12066(14) 0.38270(14) 0.0347(7) Uani 1 1 d D . . . .
H12 H 0.312659 0.149808 0.346251 0.042 Uiso 1 1 calc R U . . .
C13 C 0.28691(16) 0.13922(16) 0.43372(16) 0.0442(8) Uani 1 1 d D . . . .
H13 H 0.259682 0.181024 0.431806 0.053 Uiso 1 1 calc R U . . .
C14 C 0.29520(16) 0.09748(16) 0.48650(14) 0.0420(8) Uani 1 1 d D . . . .
H14 H 0.273652 0.110269 0.520987 0.050 Uiso 1 1 calc R U . . .
C15 C 0.33436(17) 0.03764(16) 0.48943(14) 0.0429(8) Uani 1 1 d D . . . .
H15 H 0.339975 0.008925 0.526147 0.051 Uiso 1 1 calc R U . . .
C16 C 0.36616(14) 0.01805(15) 0.43955(12) 0.0329(6) Uani 1 1 d D . . . .
H16 H 0.393691 -0.023582 0.442452 0.040 Uiso 1 1 calc R U . . .
C21 C 0.32604(12) 0.02316(13) 0.25540(11) 0.0228(5) Uani 1 1 d D . . . .
C22 C 0.32803(15) 0.05276(15) 0.19686(13) 0.0329(6) Uani 1 1 d D . . . .
H22 H 0.365537 0.081247 0.190194 0.039 Uiso 1 1 calc R U . . .
C23 C 0.27497(16) 0.04058(17) 0.14802(13) 0.0411(7) Uani 1 1 d D . . . .
H23 H 0.276305 0.060716 0.107897 0.049 Uiso 1 1 calc R U . . .
C24 C 0.22010(15) -0.00085(15) 0.15767(14) 0.0376(7) Uani 1 1 d D . . . .
H24 H 0.184200 -0.009493 0.124025 0.045 Uiso 1 1 calc R U . . .
C25 C 0.21753(13) -0.02942(14) 0.21573(13) 0.0307(6) Uani 1 1 d D . . . .
H25 H 0.179735 -0.057577 0.222188 0.037 Uiso 1 1 calc R U . . .
C26 C 0.26992(12) -0.01733(13) 0.26500(12) 0.0247(5) Uani 1 1 d D . . . .
H26 H 0.267644 -0.036587 0.305260 0.030 Uiso 1 1 calc R U . . .
C31 C 0.43865(12) -0.04867(12) 0.33426(11) 0.0212(5) Uani 1 1 d D . . . .
C32 C 0.50186(14) -0.05030(15) 0.37271(14) 0.0350(7) Uani 1 1 d D . . . .
H32 H 0.521584 -0.007178 0.390288 0.042 Uiso 1 1 calc R U . . .
C33 C 0.53590(15) -0.11434(16) 0.38534(16) 0.0452(8) Uani 1 1 d D . . . .
H33 H 0.578633 -0.115278 0.411904 0.054 Uiso 1 1 calc R U . . .
C34 C 0.50743(14) -0.17724(15) 0.35907(14) 0.0375(7) Uani 1 1 d D . . . .
H34 H 0.530954 -0.221209 0.367301 0.045 Uiso 1 1 calc R U . . .
C35 C 0.44535(15) -0.17604(14) 0.32123(13) 0.0333(6) Uani 1 1 d D . . . .
H35 H 0.426008 -0.219257 0.303489 0.040 Uiso 1 1 calc R U . . .
C36 C 0.41084(13) -0.11240(13) 0.30879(12) 0.0271(6) Uani 1 1 d D . . . .
H36 H 0.367829 -0.112128 0.282660 0.032 Uiso 1 1 calc R U . . .
C41 C 0.43118(12) 0.52541(12) 0.12520(11) 0.0221(5) Uani 1 1 d D . . . .
C42 C 0.37747(13) 0.47745(13) 0.12272(12) 0.0280(6) Uani 1 1 d D . . . .
H42 H 0.369624 0.453988 0.159859 0.034 Uiso 1 1 calc R U . . .
C43 C 0.33570(14) 0.46381(15) 0.06685(13) 0.0354(7) Uani 1 1 d D . . . .
H43 H 0.298717 0.431707 0.065724 0.042 Uiso 1 1 calc R U . . .
C44 C 0.34754(16) 0.49685(16) 0.01228(14) 0.0413(7) Uani 1 1 d D . . . .
H44 H 0.318879 0.487363 -0.026323 0.050 Uiso 1 1 calc R U . . .
C45 C 0.40087(17) 0.54331(17) 0.01433(14) 0.0463(8) Uani 1 1 d D . . . .
H45 H 0.409266 0.565627 -0.023136 0.056 Uiso 1 1 calc R U . . .
C46 C 0.44283(15) 0.55814(15) 0.07069(13) 0.0356(7) Uani 1 1 d D . . . .
H46 H 0.479426 0.590717 0.071657 0.043 Uiso 1 1 calc R U . . .
C51 C 0.43487(13) 0.57956(12) 0.25115(12) 0.0234(5) Uani 1 1 d D . . . .
C52 C 0.37337(13) 0.61281(12) 0.22855(14) 0.0289(6) Uani 1 1 d D . . . .
H52 H 0.355564 0.610918 0.185108 0.035 Uiso 1 1 calc R U . . .
C53 C 0.33812(15) 0.64866(14) 0.26937(15) 0.0374(7) Uani 1 1 d D . . . .
H53 H 0.295995 0.670798 0.253894 0.045 Uiso 1 1 calc R U . . .
C54 C 0.36386(16) 0.65215(16) 0.33159(16) 0.0428(8) Uani 1 1 d D . . . .
H54 H 0.339912 0.677534 0.359162 0.051 Uiso 1 1 calc R U . . .
C55 C 0.42456(17) 0.61908(15) 0.35501(15) 0.0414(7) Uani 1 1 d D . . . .
H55 H 0.441806 0.621286 0.398555 0.050 Uiso 1 1 calc R U . . .
C56 C 0.46010(15) 0.58280(14) 0.31500(13) 0.0324(6) Uani 1 1 d D . . . .
H56 H 0.501765 0.560085 0.331076 0.039 Uiso 1 1 calc R U . . .
C61 C 0.54880(12) 0.60353(13) 0.18806(11) 0.0222(5) Uani 1 1 d D . . . .
C62 C 0.53347(14) 0.67677(13) 0.18786(13) 0.0304(6) Uani 1 1 d D . . . .
H62 H 0.490208 0.692146 0.195324 0.036 Uiso 1 1 calc R U . . .
C63 C 0.58127(15) 0.72658(14) 0.17683(14) 0.0354(7) Uani 1 1 d D . . . .
H63 H 0.570755 0.776117 0.176424 0.042 Uiso 1 1 calc R U . . .
C64 C 0.64438(15) 0.70420(15) 0.16640(13) 0.0358(7) Uani 1 1 d D . . . .
H64 H 0.677199 0.738411 0.158767 0.043 Uiso 1 1 calc R U . . .
C65 C 0.65963(15) 0.63305(16) 0.16704(15) 0.0393(7) Uani 1 1 d D . . . .
H65 H 0.703098 0.618076 0.159812 0.047 Uiso 1 1 calc R U . . .
C66 C 0.61238(14) 0.58244(14) 0.17812(14) 0.0331(6) Uani 1 1 d D . . . .
H66 H 0.623745 0.533104 0.178876 0.040 Uiso 1 1 calc R U . . .
C71 C 0.47484(13) 0.31366(13) 0.36909(11) 0.0237(5) Uani 1 1 d D . . . .
H71 H 0.523387 0.299948 0.382196 0.028 Uiso 1 1 calc R U . . .
C72 C 0.46805(18) 0.39308(14) 0.37950(13) 0.0409(8) Uani 1 1 d D . . . .
H72A H 0.421686 0.408402 0.361227 0.049 Uiso 1 1 calc R U . . .
H72B H 0.500254 0.418905 0.357232 0.049 Uiso 1 1 calc R U . . .
C73 C 0.4817(2) 0.41368(19) 0.44853(15) 0.0552(10) Uani 1 1 d D . . . .
H73A H 0.529715 0.404040 0.465779 0.066 Uiso 1 1 calc R U . . .
H73B H 0.473425 0.465506 0.452765 0.066 Uiso 1 1 calc R U . . .
C74 C 0.43644(16) 0.37197(17) 0.48564(14) 0.0433(8) Uani 1 1 d D . . . .
H74A H 0.388562 0.385511 0.471513 0.052 Uiso 1 1 calc R U . . .
H74B H 0.448242 0.384058 0.530661 0.052 Uiso 1 1 calc R U . . .
C75 C 0.44494(18) 0.29155(18) 0.47676(14) 0.0489(9) Uani 1 1 d D . . . .
H75A H 0.491513 0.277247 0.495346 0.059 Uiso 1 1 calc R U . . .
H75B H 0.412948 0.265399 0.499036 0.059 Uiso 1 1 calc R U . . .
C76 C 0.43204(16) 0.27124(14) 0.40831(13) 0.0362(7) Uani 1 1 d D . . . .
H76A H 0.383548 0.279044 0.391524 0.043 Uiso 1 1 calc R U . . .
H76B H 0.441687 0.219681 0.404356 0.043 Uiso 1 1 calc R U . . .
C81 C 0.47400(13) 0.24412(13) 0.13047(11) 0.0224(5) Uani 1 1 d D . . . .
H81 H 0.523445 0.232499 0.137701 0.027 Uiso 1 1 calc R U . . .
C82 C 0.43553(15) 0.17956(14) 0.10061(12) 0.0314(6) Uani 1 1 d D . . . .
H82A H 0.386242 0.188369 0.096986 0.038 Uiso 1 1 calc R U . . .
H82B H 0.446810 0.137283 0.127836 0.038 Uiso 1 1 calc R U . . .
C83 C 0.45298(19) 0.16411(16) 0.03574(13) 0.0474(8) Uani 1 1 d D . . . .
H83A H 0.501535 0.151405 0.039675 0.057 Uiso 1 1 calc R U . . .
H83B H 0.426035 0.122830 0.017032 0.057 Uiso 1 1 calc R U . . .
C84 C 0.4384(2) 0.22862(18) -0.00690(14) 0.0539(10) Uani 1 1 d D . . . .
H84A H 0.389252 0.239242 -0.013455 0.065 Uiso 1 1 calc R U . . .
H84B H 0.451460 0.218045 -0.048190 0.065 Uiso 1 1 calc R U . . .
C85 C 0.47789(19) 0.29338(18) 0.02220(14) 0.0506(9) Uani 1 1 d D . . . .
H85A H 0.527020 0.284476 0.024498 0.061 Uiso 1 1 calc R U . . .
H85B H 0.465878 0.335689 -0.004823 0.061 Uiso 1 1 calc R U . . .
C86 C 0.46270(16) 0.30876(14) 0.08742(12) 0.0351(7) Uani 1 1 d D . . . .
H86A H 0.415025 0.324548 0.084220 0.042 Uiso 1 1 calc R U . . .
H86B H 0.492031 0.348397 0.106077 0.042 Uiso 1 1 calc R U . . .
C91 C 0.65374(13) 0.17925(13) 0.42106(11) 0.0266(6) Uani 1 1 d D . . . .
H91 H 0.647758 0.230990 0.409878 0.032 Uiso 1 1 calc R U . . .
C92 C 0.60230(15) 0.16006(19) 0.46309(13) 0.0441(8) Uani 1 1 d D . . . .
H92A H 0.556255 0.172059 0.441326 0.053 Uiso 1 1 calc R U . . .
H92B H 0.603916 0.107907 0.471004 0.053 Uiso 1 1 calc R U . . .
C93 C 0.61578(18) 0.1995(2) 0.52520(14) 0.0624(11) Uani 1 1 d D . . . .
H93A H 0.582815 0.183631 0.551962 0.075 Uiso 1 1 calc R U . . .
H93B H 0.609396 0.251409 0.517695 0.075 Uiso 1 1 calc R U . . .
C94 C 0.68727(16) 0.18569(19) 0.55902(13) 0.0481(9) Uani 1 1 d D . . . .
H94A H 0.695199 0.213125 0.598683 0.058 Uiso 1 1 calc R U . . .
H94B H 0.692805 0.134256 0.569374 0.058 Uiso 1 1 calc R U . . .
C95 C 0.73842(17) 0.20777(16) 0.51810(13) 0.0422(8) Uani 1 1 d D . . . .
H95A H 0.784663 0.196415 0.539745 0.051 Uiso 1 1 calc R U . . .
H95B H 0.735636 0.260053 0.511044 0.051 Uiso 1 1 calc R U . . .
C96 C 0.72527(14) 0.16904(15) 0.45501(12) 0.0306(6) Uani 1 1 d D . . . .
H96A H 0.757403 0.186964 0.428253 0.037 Uiso 1 1 calc R U . . .
H96B H 0.733930 0.117323 0.461987 0.037 Uiso 1 1 calc R U . . .
C101 C 0.58951(13) 0.06501(12) 0.20268(11) 0.0230(5) Uani 1 1 d D . . . .
H101 H 0.546251 0.092401 0.192013 0.028 Uiso 1 1 calc R U . . .
C102 C 0.61822(15) 0.05135(14) 0.14231(12) 0.0322(6) Uani 1 1 d D . . . .
H10A H 0.663267 0.028490 0.152695 0.039 Uiso 1 1 calc R U . . .
H10B H 0.624133 0.097525 0.121468 0.039 Uiso 1 1 calc R U . . .
C103 C 0.57128(17) 0.00308(16) 0.09738(14) 0.0469(8) Uani 1 1 d D . . . .
H10C H 0.528256 0.028611 0.082822 0.056 Uiso 1 1 calc R U . . .
H10D H 0.592800 -0.007477 0.060250 0.056 Uiso 1 1 calc R U . . .
C104 C 0.55620(16) -0.06644(16) 0.12825(16) 0.0457(8) Uani 1 1 d D . . . .
H10E H 0.523683 -0.094909 0.098737 0.055 Uiso 1 1 calc R U . . .
H10F H 0.598438 -0.094537 0.138830 0.055 Uiso 1 1 calc R U . . .
C105 C 0.52669(15) -0.05194(16) 0.18724(16) 0.0437(8) Uani 1 1 d D . . . .
H10G H 0.518918 -0.097799 0.207810 0.052 Uiso 1 1 calc R U . . .
H10H H 0.482485 -0.027465 0.176201 0.052 Uiso 1 1 calc R U . . .
C106 C 0.57433(14) -0.00558(13) 0.23230(13) 0.0322(6) Uani 1 1 d D . . . .
H10I H 0.553624 0.003977 0.270086 0.039 Uiso 1 1 calc R U . . .
H10J H 0.617267 -0.031740 0.245632 0.039 Uiso 1 1 calc R U . . .
C111 C 0.71042(12) 0.26031(13) 0.16251(11) 0.0229(5) Uani 1 1 d D . . . .
H111 H 0.703540 0.212197 0.180635 0.028 Uiso 1 1 calc R U . . .
C112 C 0.78318(13) 0.28302(15) 0.18583(13) 0.0323(6) Uani 1 1 d D . . . .
H11A H 0.791217 0.330918 0.168992 0.039 Uiso 1 1 calc R U . . .
H11B H 0.790750 0.286188 0.232140 0.039 Uiso 1 1 calc R U . . .
C113 C 0.83269(15) 0.22972(17) 0.16529(15) 0.0440(8) Uani 1 1 d D . . . .
H11C H 0.879741 0.245330 0.180607 0.053 Uiso 1 1 calc R U . . .
H11D H 0.826083 0.182188 0.183520 0.053 Uiso 1 1 calc R U . . .
C114 C 0.82126(15) 0.22461(15) 0.09463(14) 0.0404(8) Uani 1 1 d D . . . .
H11E H 0.852716 0.188864 0.081554 0.048 Uiso 1 1 calc R U . . .
H11F H 0.831165 0.271408 0.076735 0.048 Uiso 1 1 calc R U . . .
C115 C 0.74888(17) 0.20319(17) 0.06933(15) 0.0451(8) Uani 1 1 d D . . . .
H11G H 0.740938 0.153830 0.082995 0.054 Uiso 1 1 calc R U . . .
H11H H 0.742202 0.203577 0.022956 0.054 Uiso 1 1 calc R U . . .
C116 C 0.69732(15) 0.25335(15) 0.09175(12) 0.0340(6) Uani 1 1 d D . . . .
H11I H 0.700168 0.301080 0.072567 0.041 Uiso 1 1 calc R U . . .
H11J H 0.651032 0.234531 0.078080 0.041 Uiso 1 1 calc R U . . .
C121 C 0.68055(12) 0.40689(12) 0.35049(11) 0.0215(5) Uani 1 1 d D . . . .
H121 H 0.640111 0.383033 0.363159 0.026 Uiso 1 1 calc R U . . .
C122 C 0.74221(15) 0.38634(14) 0.39836(12) 0.0316(6) Uani 1 1 d D . . . .
H12A H 0.747080 0.333666 0.399396 0.038 Uiso 1 1 calc R U . . .
H12B H 0.783502 0.406881 0.385556 0.038 Uiso 1 1 calc R U . . .
C123 C 0.73549(18) 0.41334(15) 0.46355(13) 0.0443(8) Uani 1 1 d D . . . .
H12C H 0.697124 0.388743 0.478239 0.053 Uiso 1 1 calc R U . . .
H12D H 0.777273 0.401689 0.493018 0.053 Uiso 1 1 calc R U . . .
C124 C 0.72380(17) 0.49342(15) 0.46360(14) 0.0421(8) Uani 1 1 d D . . . .
H12E H 0.764217 0.518356 0.453202 0.050 Uiso 1 1 calc R U . . .
H12F H 0.717061 0.508901 0.505944 0.050 Uiso 1 1 calc R U . . .
C125 C 0.66192(15) 0.51374(15) 0.41609(13) 0.0359(7) Uani 1 1 d D . . . .
H12G H 0.620843 0.492822 0.429001 0.043 Uiso 1 1 calc R U . . .
H12H H 0.656736 0.566379 0.415216 0.043 Uiso 1 1 calc R U . . .
C126 C 0.66852(13) 0.48719(13) 0.35100(12) 0.0254(5) Uani 1 1 d D . . . .
H12I H 0.706721 0.512081 0.336296 0.030 Uiso 1 1 calc R U . . .
H12J H 0.626623 0.498813 0.321679 0.030 Uiso 1 1 calc R U . . .
N10 N 0.75032(12) 0.47482(11) 0.15577(10) 0.0294(5) Uani 1 1 d . . . . .
O1 O 0.69934(11) 0.44296(10) 0.12759(9) 0.0385(5) Uani 1 1 d . . . . .
O2 O 0.75481(10) 0.48803(10) 0.21336(8) 0.0319(4) Uani 1 1 d . . . . .
O3 O 0.79589(12) 0.49469(11) 0.12683(9) 0.0467(6) Uani 1 1 d . . . . .
N11 N 0.28571(11) 0.29696(12) 0.23005(11) 0.0298(5) Uani 1 1 d . . . . .
O4 O 0.31893(10) 0.32759(11) 0.19374(10) 0.0396(5) Uani 1 1 d . . . . .
O5 O 0.22365(10) 0.30660(10) 0.22577(11) 0.0441(5) Uani 1 1 d . . . . .
O6 O 0.31522(10) 0.25660(13) 0.27154(11) 0.0573(7) Uani 1 1 d . . . . .
C201 C 0.6474(6) 0.1952(5) -0.1359(4) 0.150(3) Uani 0.866(2) 1 d D U P A 1
H20A H 0.613865 0.197193 -0.174912 0.180 Uiso 0.866(2) 1 calc R U P A 1
H20B H 0.690455 0.213071 -0.147203 0.180 Uiso 0.866(2) 1 calc R U P A 1
C202 C 0.6569(4) 0.1314(3) -0.1251(3) 0.103(2) Uani 0.866(2) 1 d D U P A 1
H20C H 0.706435 0.123813 -0.120413 0.123 Uiso 0.866(2) 1 calc R U P A 1
H20D H 0.636670 0.105806 -0.163691 0.123 Uiso 0.866(2) 1 calc R U P A 1
Cl1 Cl 0.62160(6) 0.26147(6) -0.08695(5) 0.0574(3) Uani 0.866(2) 1 d D U P A 1
Cl2 Cl 0.62968(6) 0.08645(6) -0.06261(6) 0.0690(4) Uani 0.866(2) 1 d D . P A 1
C203 C 0.6844(10) 0.184(3) -0.1480(12) 0.081(8) Uiso 0.134(2) 1 d D U P A 2
H20E H 0.700254 0.227671 -0.166371 0.097 Uiso 0.134(2) 1 calc R U P A 2
H20F H 0.684092 0.146580 -0.180831 0.097 Uiso 0.134(2) 1 calc R U P A 2
C204 C 0.6217(7) 0.1957(9) -0.1487(7) 0.006(3) Uiso 0.134(2) 1 d D U P A 2
H20G H 0.596433 0.151405 -0.162094 0.007 Uiso 0.134(2) 1 calc R U P A 2
H20H H 0.607180 0.232479 -0.181000 0.007 Uiso 0.134(2) 1 calc R U P A 2
Cl1' Cl 0.7524(5) 0.1596(5) -0.0933(4) 0.088(3) Uiso 0.134(2) 1 d D . P A 2
Cl2' Cl 0.5983(9) 0.2232(10) -0.0812(7) 0.164(7) Uiso 0.134(2) 1 d D U P A 2

loop_
_atom_site_aniso_label
_atom_site_aniso_U_11
_atom_site_aniso_U_22
_atom_site_aniso_U_33
_atom_site_aniso_U_23
_atom_site_aniso_U_13
_atom_site_aniso_U_12
Au1 0.01759(5) 0.01494(4) 0.02249(5) 0.00294(3) 0.00245(3) 0.00107(3)
Au2 0.01803(5) 0.01673(4) 0.02454(5) 0.00013(4) 0.00762(4) -0.00318(3)
P1 0.0137(3) 0.0161(3) 0.0164(3) -0.0002(2) 0.0033(2) -0.0005(2)
P2 0.0164(3) 0.0150(3) 0.0179(3) 0.0011(2) 0.0045(2) 0.0007(2)
P3 0.0148(3) 0.0151(3) 0.0170(3) 0.0006(2) 0.0045(2) -0.0009(2)
P4 0.0184(3) 0.0196(3) 0.0226(3) 0.0010(2) 0.0056(2) -0.0040(2)
P5 0.0185(3) 0.0157(3) 0.0260(3) 0.0032(2) 0.0010(3) 0.0002(2)
N1 0.0164(10) 0.0136(9) 0.0205(10) 0.0009(8) 0.0039(8) -0.0015(7)
N2 0.0126(9) 0.0190(10) 0.0199(10) 0.0017(8) 0.0031(8) 0.0020(7)
N3 0.0148(9) 0.0130(9) 0.0216(10) 0.0019(7) 0.0030(8) -0.0001(7)
N4 0.0126(9) 0.0255(11) 0.0205(10) -0.0050(8) 0.0042(8) -0.0022(8)
N5 0.0154(10) 0.0299(11) 0.0193(10) -0.0020(9) 0.0016(8) 0.0041(8)
N6 0.0353(13) 0.0162(10) 0.0239(11) 0.0055(9) 0.0058(9) 0.0056(9)
N7 0.0179(11) 0.0239(11) 0.0313(12) -0.0081(9) 0.0021(9) 0.0047(8)
N8 0.0247(11) 0.0205(10) 0.0182(10) 0.0034(8) 0.0085(8) 0.0031(9)
N9 0.0236(11) 0.0197(10) 0.0205(11) -0.0011(8) 0.0086(8) -0.0082(8)
C11 0.0203(12) 0.0247(13) 0.0254(13) -0.0057(10) 0.0077(10) -0.0083(10)
C12 0.0355(16) 0.0296(15) 0.0411(17) -0.0002(13) 0.0127(13) 0.0016(12)
C13 0.0410(19) 0.0373(17) 0.058(2) -0.0149(16) 0.0180(16) 0.0022(14)
C14 0.0484(19) 0.0442(18) 0.0389(18) -0.0185(15) 0.0242(15) -0.0165(15)
C15 0.062(2) 0.0407(18) 0.0302(16) -0.0038(13) 0.0200(15) -0.0092(16)
C16 0.0385(16) 0.0340(15) 0.0286(15) 0.0006(12) 0.0125(12) -0.0019(12)
C21 0.0218(13) 0.0224(12) 0.0243(13) 0.0008(10) 0.0037(10) 0.0002(10)
C22 0.0343(16) 0.0370(16) 0.0281(15) 0.0066(12) 0.0073(12) -0.0038(12)
C23 0.0438(19) 0.0542(19) 0.0233(15) 0.0034(14) -0.0002(13) 0.0004(15)
C24 0.0317(16) 0.0433(17) 0.0342(16) -0.0067(13) -0.0059(13) 0.0012(13)
C25 0.0237(14) 0.0296(14) 0.0374(16) -0.0038(12) 0.0012(12) -0.0014(11)
C26 0.0212(13) 0.0254(13) 0.0280(14) 0.0019(11) 0.0056(10) -0.0002(10)
C31 0.0190(12) 0.0206(12) 0.0249(13) 0.0020(10) 0.0064(10) -0.0011(9)
C32 0.0253(15) 0.0322(15) 0.0444(18) -0.0004(13) -0.0035(13) -0.0022(11)
C33 0.0272(16) 0.0460(19) 0.058(2) 0.0073(16) -0.0053(15) 0.0070(14)
C34 0.0321(16) 0.0323(16) 0.0500(19) 0.0096(14) 0.0123(14) 0.0101(12)
C35 0.0399(17) 0.0213(13) 0.0395(17) 0.0010(12) 0.0091(13) -0.0008(12)
C36 0.0251(14) 0.0257(13) 0.0303(14) 0.0015(11) 0.0042(11) -0.0023(10)
C41 0.0213(12) 0.0179(12) 0.0256(13) 0.0038(10) -0.0011(10) 0.0005(9)
C42 0.0259(14) 0.0269(13) 0.0299(14) 0.0066(11) 0.0007(11) -0.0030(11)
C43 0.0290(15) 0.0324(15) 0.0410(17) 0.0024(13) -0.0060(13) -0.0083(12)
C44 0.0437(19) 0.0425(17) 0.0320(16) 0.0000(13) -0.0110(14) -0.0066(14)
C45 0.056(2) 0.0501(19) 0.0290(16) 0.0097(14) -0.0035(15) -0.0151(16)
C46 0.0375(17) 0.0365(16) 0.0310(16) 0.0073(12) 0.0001(13) -0.0134(13)
C51 0.0243(13) 0.0145(12) 0.0314(14) 0.0004(10) 0.0047(11) -0.0017(9)
C52 0.0262(14) 0.0188(12) 0.0413(16) 0.0024(11) 0.0046(12) 0.0002(10)
C53 0.0308(16) 0.0239(14) 0.059(2) -0.0053(14) 0.0122(14) 0.0046(12)
C54 0.0444(19) 0.0342(17) 0.054(2) -0.0138(15) 0.0220(16) -0.0013(14)
C55 0.053(2) 0.0370(17) 0.0351(17) -0.0098(13) 0.0091(15) -0.0017(15)
C56 0.0346(16) 0.0277(14) 0.0340(16) -0.0007(12) 0.0031(12) 0.0029(11)
C61 0.0210(12) 0.0216(12) 0.0223(13) 0.0027(10) -0.0014(10) -0.0018(9)
C62 0.0288(14) 0.0189(13) 0.0429(17) 0.0065(11) 0.0044(12) -0.0006(10)
C63 0.0424(18) 0.0201(13) 0.0436(18) 0.0012(12) 0.0069(14) -0.0066(12)
C64 0.0373(17) 0.0358(16) 0.0341(16) 0.0053(13) 0.0055(13) -0.0141(13)
C65 0.0283(16) 0.0405(17) 0.052(2) 0.0096(14) 0.0143(14) -0.0044(13)
C66 0.0306(15) 0.0249(14) 0.0451(18) 0.0073(12) 0.0098(13) -0.0009(11)
C71 0.0205(12) 0.0340(14) 0.0174(12) -0.0036(10) 0.0053(10) 0.0017(10)
C72 0.066(2) 0.0295(15) 0.0315(16) -0.0091(12) 0.0195(15) -0.0096(14)
C73 0.074(3) 0.057(2) 0.0389(19) -0.0259(17) 0.0235(18) -0.0210(19)
C74 0.0399(18) 0.064(2) 0.0284(16) -0.0140(15) 0.0118(13) 0.0076(15)
C75 0.054(2) 0.066(2) 0.0312(17) 0.0070(16) 0.0209(15) 0.0146(17)
C76 0.0496(19) 0.0294(15) 0.0346(16) -0.0015(12) 0.0223(14) 0.0005(13)
C81 0.0237(13) 0.0273(13) 0.0165(12) -0.0014(10) 0.0035(10) 0.0001(10)
C82 0.0391(16) 0.0288(14) 0.0244(14) -0.0039(11) -0.0003(12) -0.0051(12)
C83 0.071(2) 0.0414(18) 0.0278(16) -0.0106(14) 0.0034(16) 0.0016(17)
C84 0.077(3) 0.066(2) 0.0180(15) -0.0025(15) 0.0053(16) 0.013(2)
C85 0.070(2) 0.053(2) 0.0314(17) 0.0133(15) 0.0162(17) 0.0035(18)
C86 0.0477(18) 0.0283(14) 0.0299(15) 0.0045(12) 0.0081(13) -0.0030(13)
C91 0.0395(16) 0.0245(13) 0.0166(12) 0.0035(10) 0.0067(11) 0.0091(11)
C92 0.0306(16) 0.077(2) 0.0267(15) 0.0104(15) 0.0102(13) 0.0170(16)
C93 0.058(2) 0.107(3) 0.0258(17) 0.0063(19) 0.0155(16) 0.042(2)
C94 0.060(2) 0.062(2) 0.0222(15) -0.0019(14) 0.0052(15) 0.0267(18)
C95 0.057(2) 0.0340(16) 0.0323(16) -0.0023(13) -0.0045(15) 0.0050(14)
C96 0.0317(15) 0.0332(15) 0.0284(14) -0.0009(12) 0.0090(12) -0.0022(12)
C101 0.0218(13) 0.0210(12) 0.0267(13) -0.0065(10) 0.0050(10) 0.0014(10)
C102 0.0429(17) 0.0278(14) 0.0290(15) -0.0051(11) 0.0145(13) -0.0011(12)
C103 0.058(2) 0.0476(19) 0.0344(17) -0.0212(15) 0.0045(15) 0.0008(16)
C104 0.0375(18) 0.0372(17) 0.064(2) -0.0252(16) 0.0137(16) -0.0066(14)
C105 0.0357(17) 0.0309(16) 0.070(2) -0.0135(15) 0.0250(16) -0.0081(13)
C106 0.0350(16) 0.0244(14) 0.0415(17) -0.0044(12) 0.0191(13) -0.0032(11)
C111 0.0268(13) 0.0209(12) 0.0235(13) 0.0008(10) 0.0114(10) 0.0020(10)
C112 0.0241(14) 0.0400(16) 0.0344(16) 0.0009(13) 0.0097(12) 0.0056(12)
C113 0.0326(17) 0.0512(19) 0.053(2) 0.0126(16) 0.0200(15) 0.0120(14)
C114 0.0453(19) 0.0334(16) 0.0504(19) 0.0064(14) 0.0316(16) 0.0094(13)
C115 0.061(2) 0.0411(18) 0.0386(18) -0.0108(14) 0.0246(16) -0.0002(16)
C116 0.0385(16) 0.0382(16) 0.0275(15) -0.0065(12) 0.0123(12) -0.0030(13)
C121 0.0224(13) 0.0223(12) 0.0211(12) -0.0046(10) 0.0075(10) -0.0054(10)
C122 0.0391(16) 0.0250(14) 0.0290(15) -0.0037(11) 0.0001(12) 0.0016(12)
C123 0.066(2) 0.0380(17) 0.0255(15) -0.0007(13) -0.0020(15) 0.0022(16)
C124 0.063(2) 0.0328(16) 0.0299(16) -0.0117(13) 0.0047(15) -0.0049(15)
C125 0.0410(17) 0.0264(14) 0.0432(17) -0.0146(13) 0.0154(14) -0.0049(12)
C126 0.0245(13) 0.0231(13) 0.0281(14) -0.0056(10) 0.0031(11) -0.0001(10)
N10 0.0410(14) 0.0205(11) 0.0277(12) 0.0030(9) 0.0087(10) -0.0062(10)
O1 0.0497(13) 0.0318(11) 0.0305(11) 0.0060(8) -0.0045(9) -0.0159(9)
O2 0.0363(11) 0.0384(11) 0.0221(10) -0.0015(8) 0.0076(8) -0.0115(9)
O3 0.0672(15) 0.0458(13) 0.0339(12) -0.0091(10) 0.0286(11) -0.0289(11)
N11 0.0198(11) 0.0267(12) 0.0413(14) 0.0018(10) 0.0004(10) -0.0013(9)
O4 0.0284(11) 0.0438(12) 0.0480(13) 0.0148(10) 0.0102(9) 0.0050(9)
O5 0.0201(10) 0.0365(11) 0.0764(16) 0.0055(11) 0.0096(10) 0.0044(9)
O6 0.0252(11) 0.0719(16) 0.0698(16) 0.0421(13) -0.0076(11) -0.0073(11)
C201 0.254(8) 0.099(5) 0.103(5) -0.018(4) 0.048(6) 0.003(6)
C202 0.160(6) 0.063(3) 0.098(4) 0.004(3) 0.060(4) 0.036(4)
Cl1 0.0632(7) 0.0513(7) 0.0544(7) -0.0066(5) 0.0000(5) 0.0134(5)
Cl2 0.0693(8) 0.0686(8) 0.0637(8) 0.0205(6) -0.0053(6) 0.0052(6)

loop_
_atom_type_symbol
_atom_type_description
_atom_type_scat_dispersion_real
_atom_type_scat_dispersion_imag
_atom_type_scat_source
C C 0.0033 0.0016 'International Tables Vol C Tables 4.2.6.8 and 6.1.1.4'
H H 0.0000 0.0000 'International Tables Vol C Tables 4.2.6.8 and 6.1.1.4'
N N 0.0061 0.0033 'International Tables Vol C Tables 4.2.6.8 and 6.1.1.4'
O O 0.0106 0.0060 'International Tables Vol C Tables 4.2.6.8 and 6.1.1.4'
P P 0.1023 0.0942 'International Tables Vol C Tables 4.2.6.8 and 6.1.1.4'
Au Au -2.0133 8.8022 'International Tables Vol C Tables 4.2.6.8 and 6.1.1.4'
Cl Cl 0.1484 0.1585 'International Tables Vol C Tables 4.2.6.8 and 6.1.1.4'

loop_
_geom_angle_atom_site_label_1
_geom_angle_atom_site_label_2
_geom_angle_atom_site_label_3
_geom_angle
_geom_angle_site_symmetry_1
_geom_angle_site_symmetry_3
_geom_angle_publ_flag
N3 Au1 P5 176.28(5) . . ?
N1 Au2 P4 178.65(5) . . ?
N4 P1 N5 101.03(10) . . ?
N4 P1 N3 108.90(10) . . ?
N5 P1 N3 115.44(11) . . ?
N4 P1 N1 113.37(10) . . ?
N5 P1 N1 109.40(10) . . ?
N3 P1 N1 108.67(9) . . ?
N2 P2 N6 107.57(11) . . ?
N2 P2 N7 114.43(11) . . ?
N6 P2 N7 104.47(11) . . ?
N2 P2 N1 110.96(10) . . ?
N6 P2 N1 111.81(11) . . ?
N7 P2 N1 107.49(10) . . ?
N2 P3 N9 112.20(11) . . ?
N2 P3 N8 111.03(10) . . ?
N9 P3 N8 107.30(11) . . ?
N2 P3 N3 110.57(10) . . ?
N9 P3 N3 105.77(10) . . ?
N8 P3 N3 109.78(10) . . ?
C11 P4 C21 104.79(11) . . ?
C11 P4 C31 106.92(11) . . ?
C21 P4 C31 107.55(11) . . ?
C11 P4 Au2 113.56(8) . . ?
C21 P4 Au2 113.80(8) . . ?
C31 P4 Au2 109.81(8) . . ?
C41 P5 C61 107.52(11) . . ?
C41 P5 C51 106.26(12) . . ?
C61 P5 C51 105.02(11) . . ?
C41 P5 Au1 108.10(8) . . ?
C61 P5 Au1 114.31(8) . . ?
C51 P5 Au1 115.12(8) . . ?
P1 N1 P2 129.33(11) . . ?
P1 N1 Au2 110.99(10) . . ?
P2 N1 Au2 118.84(10) . . ?
P3 N2 P2 126.17(12) . . ?
P1 N3 P3 126.06(11) . . ?
P1 N3 Au1 114.18(10) . . ?
P3 N3 Au1 117.94(10) . . ?
C71 N4 P1 125.58(16) . . ?
C81 N5 P1 124.50(16) . . ?
C91 N6 P2 124.70(16) . . ?
C101 N7 P2 129.58(17) . . ?
C111 N8 P3 122.29(16) . . ?
C121 N9 P3 123.58(16) . . ?
C16 C11 C12 119.2(2) . . ?
C16 C11 P4 123.2(2) . . ?
C12 C11 P4 117.6(2) . . ?
C13 C12 C11 119.4(3) . . ?
C14 C13 C12 120.4(3) . . ?
C15 C14 C13 119.9(3) . . ?
C14 C15 C16 120.9(3) . . ?
C11 C16 C15 120.1(3) . . ?
C22 C21 C26 119.6(2) . . ?
C22 C21 P4 119.58(19) . . ?
C26 C21 P4 120.84(19) . . ?
C21 C22 C23 119.8(3) . . ?
C24 C23 C22 120.2(3) . . ?
C25 C24 C23 120.2(3) . . ?
C24 C25 C26 120.2(3) . . ?
C25 C26 C21 120.0(2) . . ?
C36 C31 C32 118.9(2) . . ?
C36 C31 P4 122.37(19) . . ?
C32 C31 P4 118.77(19) . . ?
C33 C32 C31 120.4(3) . . ?
C32 C33 C34 119.8(3) . . ?
C35 C34 C33 120.1(3) . . ?
C34 C35 C36 120.4(3) . . ?
C35 C36 C31 120.4(3) . . ?
C46 C41 C42 119.2(2) . . ?
C46 C41 P5 122.76(19) . . ?
C42 C41 P5 117.93(19) . . ?
C43 C42 C41 120.5(2) . . ?
C42 C43 C44 120.1(3) . . ?
C45 C44 C43 119.6(3) . . ?
C44 C45 C46 120.7(3) . . ?
C41 C46 C45 119.9(3) . . ?
C56 C51 C52 119.1(2) . . ?
C56 C51 P5 118.7(2) . . ?
C52 C51 P5 122.1(2) . . ?
C53 C52 C51 120.2(3) . . ?
C54 C53 C52 120.1(3) . . ?
C53 C54 C55 120.6(3) . . ?
C56 C55 C54 120.0(3) . . ?
C55 C56 C51 120.1(3) . . ?
C66 C61 C62 119.0(2) . . ?
C66 C61 P5 120.19(19) . . ?
C62 C61 P5 120.82(19) . . ?
C63 C62 C61 120.1(3) . . ?
C64 C63 C62 119.9(3) . . ?
C65 C64 C63 120.1(3) . . ?
C64 C65 C66 120.7(3) . . ?
C61 C66 C65 120.2(3) . . ?
N4 C71 C72 110.6(2) . . ?
N4 C71 C76 110.0(2) . . ?
C72 C71 C76 110.9(2) . . ?
C71 C72 C73 112.9(3) . . ?
C74 C73 C72 111.1(3) . . ?
C73 C74 C75 110.6(2) . . ?
C76 C75 C74 111.5(3) . . ?
C75 C76 C71 113.1(2) . . ?
N5 C81 C82 110.5(2) . . ?
N5 C81 C86 110.5(2) . . ?
C82 C81 C86 110.9(2) . . ?
C81 C82 C83 111.5(2) . . ?
C84 C83 C82 110.9(2) . . ?
C83 C84 C85 110.2(3) . . ?
C86 C85 C84 111.5(3) . . ?
C85 C86 C81 112.7(2) . . ?
N6 C91 C96 111.0(2) . . ?
N6 C91 C92 111.0(2) . . ?
C96 C91 C92 111.0(2) . . ?
C93 C92 C91 111.9(3) . . ?
C92 C93 C94 111.3(3) . . ?
C95 C94 C93 110.2(3) . . ?
C94 C95 C96 110.9(2) . . ?
C91 C96 C95 112.7(2) . . ?
N7 C101 C106 111.3(2) . . ?
N7 C101 C102 109.8(2) . . ?
C106 C101 C102 110.0(2) . . ?
C101 C102 C103 111.3(2) . . ?
C104 C103 C102 111.8(3) . . ?
C105 C104 C103 110.5(2) . . ?
C104 C105 C106 110.7(2) . . ?
C101 C106 C105 111.9(2) . . ?
N8 C111 C116 109.5(2) . . ?
N8 C111 C112 112.7(2) . . ?
C116 C111 C112 111.0(2) . . ?
C113 C112 C111 110.7(2) . . ?
C114 C113 C112 109.7(2) . . ?
C113 C114 C115 111.2(2) . . ?
C114 C115 C116 112.1(2) . . ?
C111 C116 C115 110.9(2) . . ?
N9 C121 C126 111.2(2) . . ?
N9 C121 C122 111.8(2) . . ?
C126 C121 C122 110.8(2) . . ?
C123 C122 C121 111.2(2) . . ?
C124 C123 C122 111.4(2) . . ?
C123 C124 C125 110.8(2) . . ?
C126 C125 C124 111.2(2) . . ?
C125 C126 C121 111.5(2) . . ?
O3 N10 O1 120.2(2) . . ?
O3 N10 O2 119.9(2) . . ?
O1 N10 O2 119.9(2) . . ?
O5 N11 O6 119.5(2) . . ?
O5 N11 O4 120.9(2) . . ?
O6 N11 O4 119.6(2) . . ?
C202 C201 Cl1 128.5(7) . . ?
C201 C202 Cl2 123.9(6) . . ?
C204 C203 Cl1' 137(2) . . ?
C203 C204 Cl2' 117.1(16) . . ?

loop_
_geom_bond_atom_site_label_1
_geom_bond_atom_site_label_2
_geom_bond_distance
_geom_bond_site_symmetry_2
_geom_bond_publ_flag
Au1 N3 2.0746(18) . ?
Au1 P5 2.2310(6) . ?
Au2 N1 2.0785(18) . ?
Au2 P4 2.2302(6) . ?
P1 N4 1.620(2) . ?
P1 N5 1.621(2) . ?
P1 N3 1.6293(19) . ?
P1 N1 1.6350(19) . ?
P2 N2 1.5843(19) . ?
P2 N6 1.625(2) . ?
P2 N7 1.636(2) . ?
P2 N1 1.6465(19) . ?
P3 N2 1.5800(19) . ?
P3 N9 1.623(2) . ?
P3 N8 1.635(2) . ?
P3 N3 1.6524(19) . ?
P4 C11 1.809(2) . ?
P4 C21 1.810(3) . ?
P4 C31 1.814(2) . ?
P5 C41 1.805(2) . ?
P5 C61 1.807(2) . ?
P5 C51 1.814(3) . ?
N4 C71 1.460(3) . ?
N5 C81 1.467(3) . ?
N6 C91 1.464(3) . ?
N7 C101 1.465(3) . ?
N8 C111 1.477(3) . ?
N9 C121 1.460(3) . ?
C11 C16 1.378(3) . ?
C11 C12 1.398(3) . ?
C12 C13 1.398(4) . ?
C13 C14 1.370(4) . ?
C14 C15 1.362(4) . ?
C15 C16 1.387(4) . ?
C21 C22 1.388(3) . ?
C21 C26 1.397(3) . ?
C22 C23 1.390(4) . ?
C23 C24 1.387(4) . ?
C24 C25 1.373(4) . ?
C25 C26 1.387(3) . ?
C31 C36 1.391(3) . ?
C31 C32 1.397(3) . ?
C32 C33 1.383(4) . ?
C33 C34 1.388(4) . ?
C34 C35 1.373(4) . ?
C35 C36 1.381(3) . ?
C41 C46 1.381(3) . ?
C41 C42 1.394(3) . ?
C42 C43 1.377(4) . ?
C43 C44 1.386(4) . ?
C44 C45 1.371(4) . ?
C45 C46 1.392(4) . ?
C51 C56 1.393(4) . ?
C51 C52 1.395(3) . ?
C52 C53 1.388(4) . ?
C53 C54 1.362(4) . ?
C54 C55 1.384(4) . ?
C55 C56 1.383(4) . ?
C61 C66 1.381(4) . ?
C61 C62 1.404(3) . ?
C62 C63 1.383(3) . ?
C63 C64 1.382(4) . ?
C64 C65 1.365(4) . ?
C65 C66 1.386(4) . ?
C71 C72 1.512(3) . ?
C71 C76 1.522(3) . ?
C72 C73 1.523(4) . ?
C73 C74 1.518(4) . ?
C74 C75 1.530(4) . ?
C75 C76 1.509(4) . ?
C81 C82 1.519(3) . ?
C81 C86 1.520(3) . ?
C82 C83 1.527(4) . ?
C83 C84 1.518(4) . ?
C84 C85 1.526(4) . ?
C85 C86 1.517(4) . ?
C91 C96 1.511(4) . ?
C91 C92 1.521(4) . ?
C92 C93 1.518(4) . ?
C93 C94 1.519(4) . ?
C94 C95 1.514(4) . ?
C95 C96 1.529(4) . ?
C101 C106 1.519(3) . ?
C101 C102 1.530(3) . ?
C102 C103 1.532(4) . ?
C103 C104 1.514(4) . ?
C104 C105 1.514(4) . ?
C105 C106 1.520(4) . ?
C111 C116 1.516(3) . ?
C111 C112 1.522(3) . ?
C112 C113 1.521(4) . ?
C113 C114 1.511(4) . ?
C114 C115 1.517(4) . ?
C115 C116 1.530(4) . ?
C121 C126 1.521(3) . ?
C121 C122 1.526(3) . ?
C122 C123 1.523(4) . ?
C123 C124 1.516(4) . ?
C124 C125 1.524(4) . ?
C125 C126 1.518(3) . ?
N10 O3 1.243(3) . ?
N10 O1 1.251(3) . ?
N10 O2 1.258(3) . ?
N11 O5 1.243(3) . ?
N11 O6 1.246(3) . ?
N11 O4 1.247(3) . ?
C201 C202 1.224(9) . ?
C201 Cl1 1.761(7) . ?
C202 Cl2 1.752(6) . ?
C203 C204 1.272(17) . ?
C203 Cl1' 1.712(16) . ?
C204 Cl2' 1.683(14) . ?

loop_
_geom_hbond_atom_site_label_D
_geom_hbond_atom_site_label_H
_geom_hbond_atom_site_label_A
_geom_hbond_distance_DH
_geom_hbond_distance_HA
_geom_hbond_distance_DA
_geom_hbond_angle_DHA
_geom_hbond_site_symmetry_A
_geom_hbond_publ_flag
N4 H04 O6 0.791(16) 2.080(17) 2.868(3) 174(3) . yes
N5 H05 O4 0.769(16) 2.217(17) 2.984(3) 176(3) . yes
N6 H06 O3 0.772(16) 2.188(18) 2.947(3) 168(3) 2_645 yes
N7 H07 O2 0.788(16) 2.398(19) 3.138(3) 157(3) 2_645 yes
N8 H08 O1 0.778(16) 2.174(18) 2.920(3) 161(3) . yes
N9 H09 O2 0.760(16) 2.261(17) 3.017(3) 174(3) . yes

loop_
_geom_torsion_atom_site_label_1
_geom_torsion_atom_site_label_2
_geom_torsion_atom_site_label_3
_geom_torsion_atom_site_label_4
_geom_torsion
_geom_torsion_site_symmetry_1
_geom_torsion_site_symmetry_2
_geom_torsion_site_symmetry_3
_geom_torsion_site_symmetry_4
_geom_torsion_publ_flag
N4 P1 N1 P2 -122.03(15) . . . . ?
N5 P1 N1 P2 126.06(15) . . . . ?
N3 P1 N1 P2 -0.79(18) . . . . ?
N4 P1 N1 Au2 47.15(13) . . . . ?
N5 P1 N1 Au2 -64.76(12) . . . . ?
N3 P1 N1 Au2 168.38(9) . . . . ?
N2 P2 N1 P1 2.61(19) . . . . ?
N6 P2 N1 P1 122.71(15) . . . . ?
N7 P2 N1 P1 -123.20(16) . . . . ?
N2 P2 N1 Au2 -165.84(10) . . . . ?
N6 P2 N1 Au2 -45.75(14) . . . . ?
N7 P2 N1 Au2 68.34(14) . . . . ?
N9 P3 N2 P2 151.37(14) . . . . ?
N8 P3 N2 P2 -88.57(16) . . . . ?
N3 P3 N2 P2 33.55(18) . . . . ?
N6 P2 N2 P3 -143.58(14) . . . . ?
N7 P2 N2 P3 100.85(16) . . . . ?
N1 P2 N2 P3 -20.99(18) . . . . ?
N4 P1 N3 P3 140.02(14) . . . . ?
N5 P1 N3 P3 -107.23(15) . . . . ?
N1 P1 N3 P3 16.08(17) . . . . ?
N4 P1 N3 Au1 -55.76(13) . . . . ?
N5 P1 N3 Au1 56.99(14) . . . . ?
N1 P1 N3 Au1 -179.70(10) . . . . ?
N2 P3 N3 P1 -30.98(18) . . . . ?
N9 P3 N3 P1 -152.67(14) . . . . ?
N8 P3 N3 P1 91.87(16) . . . . ?
N2 P3 N3 Au1 165.33(10) . . . . ?
N9 P3 N3 Au1 43.63(14) . . . . ?
N8 P3 N3 Au1 -71.82(13) . . . . ?
N5 P1 N4 C71 -179.4(2) . . . . ?
N3 P1 N4 C71 -57.5(2) . . . . ?
N1 P1 N4 C71 63.6(2) . . . . ?
N4 P1 N5 C81 173.07(19) . . . . ?
N3 P1 N5 C81 55.8(2) . . . . ?
N1 P1 N5 C81 -67.1(2) . . . . ?
N2 P2 N6 C91 41.7(2) . . . . ?
N7 P2 N6 C91 163.7(2) . . . . ?
N1 P2 N6 C91 -80.3(2) . . . . ?
N2 P2 N7 C101 -133.3(2) . . . . ?
N6 P2 N7 C101 109.3(2) . . . . ?
N1 P2 N7 C101 -9.6(3) . . . . ?
N2 P3 N8 C111 -22.1(2) . . . . ?
N9 P3 N8 C111 100.8(2) . . . . ?
N3 P3 N8 C111 -144.68(18) . . . . ?
N2 P3 N9 C121 -64.4(2) . . . . ?
N8 P3 N9 C121 173.38(19) . . . . ?
N3 P3 N9 C121 56.2(2) . . . . ?
C21 P4 C11 C16 118.6(2) . . . . ?
C31 P4 C11 C16 4.6(2) . . . . ?
Au2 P4 C11 C16 -116.6(2) . . . . ?
C21 P4 C11 C12 -61.8(2) . . . . ?
C31 P4 C11 C12 -175.74(19) . . . . ?
Au2 P4 C11 C12 63.0(2) . . . . ?
C16 C11 C12 C13 -1.0(4) . . . . ?
P4 C11 C12 C13 179.3(2) . . . . ?
C11 C12 C13 C14 0.4(4) . . . . ?
C12 C13 C14 C15 0.2(5) . . . . ?
C13 C14 C15 C16 -0.1(5) . . . . ?
C12 C11 C16 C15 1.2(4) . . . . ?
P4 C11 C16 C15 -179.2(2) . . . . ?
C14 C15 C16 C11 -0.6(5) . . . . ?
C11 P4 C21 C22 135.5(2) . . . . ?
C31 P4 C21 C22 -111.0(2) . . . . ?
Au2 P4 C21 C22 10.8(2) . . . . ?
C11 P4 C21 C26 -45.2(2) . . . . ?
C31 P4 C21 C26 68.4(2) . . . . ?
Au2 P4 C21 C26 -169.77(17) . . . . ?
C26 C21 C22 C23 -1.4(4) . . . . ?
P4 C21 C22 C23 178.0(2) . . . . ?
C21 C22 C23 C24 0.1(4) . . . . ?
C22 C23 C24 C25 0.7(5) . . . . ?
C23 C24 C25 C26 -0.3(4) . . . . ?
C24 C25 C26 C21 -1.0(4) . . . . ?
C22 C21 C26 C25 1.8(4) . . . . ?
P4 C21 C26 C25 -177.57(19) . . . . ?
C11 P4 C31 C36 101.7(2) . . . . ?
C21 P4 C31 C36 -10.4(2) . . . . ?
Au2 P4 C31 C36 -134.66(19) . . . . ?
C11 P4 C31 C32 -79.5(2) . . . . ?
C21 P4 C31 C32 168.4(2) . . . . ?
Au2 P4 C31 C32 44.1(2) . . . . ?
C36 C31 C32 C33 -0.3(4) . . . . ?
P4 C31 C32 C33 -179.1(2) . . . . ?
C31 C32 C33 C34 0.7(5) . . . . ?
C32 C33 C34 C35 -0.7(5) . . . . ?
C33 C34 C35 C36 0.2(4) . . . . ?
C34 C35 C36 C31 0.2(4) . . . . ?
C32 C31 C36 C35 -0.2(4) . . . . ?
P4 C31 C36 C35 178.6(2) . . . . ?
C61 P5 C41 C46 5.4(3) . . . . ?
C51 P5 C41 C46 117.5(2) . . . . ?
Au1 P5 C41 C46 -118.5(2) . . . . ?
C61 P5 C41 C42 -178.74(19) . . . . ?
C51 P5 C41 C42 -66.7(2) . . . . ?
Au1 P5 C41 C42 57.4(2) . . . . ?
C46 C41 C42 C43 -1.2(4) . . . . ?
P5 C41 C42 C43 -177.2(2) . . . . ?
C41 C42 C43 C44 1.1(4) . . . . ?
C42 C43 C44 C45 -0.2(5) . . . . ?
C43 C44 C45 C46 -0.6(5) . . . . ?
C42 C41 C46 C45 0.4(4) . . . . ?
P5 C41 C46 C45 176.2(2) . . . . ?
C44 C45 C46 C41 0.5(5) . . . . ?
C41 P5 C51 C56 167.8(2) . . . . ?
C61 P5 C51 C56 -78.5(2) . . . . ?
Au1 P5 C51 C56 48.1(2) . . . . ?
C41 P5 C51 C52 -16.6(2) . . . . ?
C61 P5 C51 C52 97.2(2) . . . . ?
Au1 P5 C51 C52 -136.18(18) . . . . ?
C56 C51 C52 C53 0.1(4) . . . . ?
P5 C51 C52 C53 -175.55(19) . . . . ?
C51 C52 C53 C54 0.7(4) . . . . ?
C52 C53 C54 C55 -1.2(4) . . . . ?
C53 C54 C55 C56 0.8(5) . . . . ?
C54 C55 C56 C51 0.0(4) . . . . ?
C52 C51 C56 C55 -0.5(4) . . . . ?
P5 C51 C56 C55 175.3(2) . . . . ?
C41 P5 C61 C66 -98.2(2) . . . . ?
C51 P5 C61 C66 148.9(2) . . . . ?
Au1 P5 C61 C66 21.8(2) . . . . ?
C41 P5 C61 C62 80.4(2) . . . . ?
C51 P5 C61 C62 -32.5(2) . . . . ?
Au1 P5 C61 C62 -159.61(18) . . . . ?
C66 C61 C62 C63 1.0(4) . . . . ?
P5 C61 C62 C63 -177.6(2) . . . . ?
C61 C62 C63 C64 -0.4(4) . . . . ?
C62 C63 C64 C65 -0.1(4) . . . . ?
C63 C64 C65 C66 0.0(5) . . . . ?
C62 C61 C66 C65 -1.1(4) . . . . ?
P5 C61 C66 C65 177.5(2) . . . . ?
C64 C65 C66 C61 0.7(5) . . . . ?
P1 N4 C71 C72 110.9(2) . . . . ?
P1 N4 C71 C76 -126.3(2) . . . . ?
N4 C71 C72 C73 174.7(2) . . . . ?
C76 C71 C72 C73 52.4(4) . . . . ?
C71 C72 C73 C74 -55.2(4) . . . . ?
C72 C73 C74 C75 55.7(4) . . . . ?
C73 C74 C75 C76 -55.4(4) . . . . ?
C74 C75 C76 C71 54.1(4) . . . . ?
N4 C71 C76 C75 -174.7(2) . . . . ?
C72 C71 C76 C75 -52.1(3) . . . . ?
P1 N5 C81 C82 127.2(2) . . . . ?
P1 N5 C81 C86 -109.8(2) . . . . ?
N5 C81 C82 C83 177.0(2) . . . . ?
C86 C81 C82 C83 54.2(3) . . . . ?
C81 C82 C83 C84 -57.3(4) . . . . ?
C82 C83 C84 C85 57.4(4) . . . . ?
C83 C84 C85 C86 -55.7(4) . . . . ?
C84 C85 C86 C81 54.0(4) . . . . ?
N5 C81 C86 C85 -175.7(2) . . . . ?
C82 C81 C86 C85 -52.9(3) . . . . ?
P2 N6 C91 C96 -118.0(2) . . . . ?
P2 N6 C91 C92 118.0(2) . . . . ?
N6 C91 C92 C93 177.0(2) . . . . ?
C96 C91 C92 C93 53.0(3) . . . . ?
C91 C92 C93 C94 -56.1(4) . . . . ?
C92 C93 C94 C95 57.6(4) . . . . ?
C93 C94 C95 C96 -56.4(4) . . . . ?
N6 C91 C96 C95 -176.6(2) . . . . ?
C92 C91 C96 C95 -52.5(3) . . . . ?
C94 C95 C96 C91 54.9(3) . . . . ?
P2 N7 C101 C106 -96.0(3) . . . . ?
P2 N7 C101 C102 141.9(2) . . . . ?
N7 C101 C102 C103 176.9(2) . . . . ?
C106 C101 C102 C103 54.1(3) . . . . ?
C101 C102 C103 C104 -54.9(3) . . . . ?
C102 C103 C104 C105 55.9(4) . . . . ?
C103 C104 C105 C106 -56.8(4) . . . . ?
N7 C101 C106 C105 -177.9(2) . . . . ?
C102 C101 C106 C105 -56.0(3) . . . . ?
C104 C105 C106 C101 57.8(3) . . . . ?
P3 N8 C111 C116 162.89(18) . . . . ?
P3 N8 C111 C112 -73.0(3) . . . . ?
N8 C111 C112 C113 178.8(2) . . . . ?
C116 C111 C112 C113 -58.0(3) . . . . ?
C111 C112 C113 C114 59.1(3) . . . . ?
C112 C113 C114 C115 -57.5(3) . . . . ?
C113 C114 C115 C116 55.0(3) . . . . ?
N8 C111 C116 C115 179.3(2) . . . . ?
C112 C111 C116 C115 54.2(3) . . . . ?
C114 C115 C116 C111 -53.0(3) . . . . ?
P3 N9 C121 C126 -131.8(2) . . . . ?
P3 N9 C121 C122 103.8(2) . . . . ?
N9 C121 C122 C123 179.6(2) . . . . ?
C126 C121 C122 C123 55.0(3) . . . . ?
C121 C122 C123 C124 -55.8(3) . . . . ?
C122 C123 C124 C125 56.0(4) . . . . ?
C123 C124 C125 C126 -55.9(3) . . . . ?
C124 C125 C126 C121 55.9(3) . . . . ?
N9 C121 C126 C125 179.8(2) . . . . ?
C122 C121 C126 C125 -55.3(3) . . . . ?
Cl1 C201 C202 Cl2 14.0(16) . . . . ?
Cl1' C203 C204 Cl2' 26(6) . . . . ?
